data_4023405
loop_
_publ_author_name
'Patricia Mart\'inez-Bescos'
'Fernando Cagide-Fag\'in'
'Luis F. Roa'
'Juan Carlos Ortiz-Lara'
'Krzysztof Kierus'
'Lidia Ozores-Viturro'
'Marta Fern\'andez-Gonz\'alez'
'Ricardo Alonso'

_publ_contact_author_address 'Department of Organic Chemistry, USC, 15782 Santiago de Compostela, Spain'
_publ_contact_author_email qoraa@usc.es
_publ_contact_author_fax +34981595012
_publ_contact_author_name 'Ricardo Alonso Alonso'
_publ_contact_author_phone +34981547085
_publ_section_title
;
 Synthesis, Structure, and E-Z Isomerization of
 \b-(Hetero)aryl-\a,\b-enals
;
_journal_name_full 'Journal of Organic Chemistry'
_journal_page_first 3745
_journal_page_last 3753
_journal_paper_doi 10.1021/jo702731b
_journal_volume 73
_journal_year 2008
_chemical_formula_moiety 'C7 H5 N O3 S'
_chemical_formula_sum 'C7 H5 N O3 S'
_chemical_formula_weight 183.19
_space_group_IT_number 14
_symmetry_cell_setting monoclinic
_symmetry_space_group_name_Hall '-P 2ybc'
_symmetry_space_group_name_H-M 'P 1 21/c 1'
_atom_sites_solution_hydrogens geom
_atom_sites_solution_primary direct
_atom_sites_solution_secondary difmap
_audit_creation_date 2007-02-15T13:02:11-00:00
_audit_creation_method 'WinGX routine CIF_UPDATE'
_audit_update_record
;
2007-02-15 # Formatted by publCIF
;
_cell_angle_alpha 90
_cell_angle_beta 103.556(2)
_cell_angle_gamma 90
_cell_formula_units_Z 4
_cell_length_a 8.4333(3)
_cell_length_b 5.3908(2)
_cell_length_c 16.6554(6)
_cell_measurement_reflns_used 2580
_cell_measurement_temperature 100(2)
_cell_measurement_theta_max 26.54
_cell_measurement_theta_min 3.09
_cell_volume 736.10(5)
_computing_cell_refinement 'Bruker SMART'
_computing_data_collection 'Bruker SMART'
_computing_data_reduction 'Bruker SAINT'
_computing_molecular_graphics 'Bruker SHELXTL'
_computing_publication_material 'Bruker SHELXTL'
_computing_structure_refinement 'SHELXL-97 (Sheldrick, 1997)'
_computing_structure_solution 'Bruker SHELXTL'
_diffrn_ambient_temperature 100(2)
_diffrn_measured_fraction_theta_full 1
_diffrn_measured_fraction_theta_max 1
_diffrn_measurement_device 'four-circle diffractometer'
_diffrn_measurement_device_type 'BRUKER APPEX-II CCD'
_diffrn_measurement_method 'omega and phi scans'
_diffrn_radiation_monochromator graphite
_diffrn_radiation_probe x-ray
_diffrn_radiation_source 'fine-focus sealed tube'
_diffrn_radiation_type MoK\a
_diffrn_radiation_wavelength 0.7107
_diffrn_reflns_av_R_equivalents 0.0531
_diffrn_reflns_av_unetI/netI 0.0352
_diffrn_reflns_limit_h_max 10
_diffrn_reflns_limit_h_min -10
_diffrn_reflns_limit_k_max 6
_diffrn_reflns_limit_k_min 0
_diffrn_reflns_limit_l_max 21
_diffrn_reflns_limit_l_min 0
_diffrn_reflns_number 13516
_diffrn_reflns_theta_full 27.17
_diffrn_reflns_theta_max 27.17
_diffrn_reflns_theta_min 2.48
_exptl_absorpt_coefficient_mu 0.398
_exptl_absorpt_correction_T_max 0.9842
_exptl_absorpt_correction_T_min 0.8798
_exptl_absorpt_correction_type multi-scan
_exptl_absorpt_process_details 'BRUKER SADABS'
_exptl_crystal_colour yellow
_exptl_crystal_density_diffrn 1.653
_exptl_crystal_density_method 'not measured'
_exptl_crystal_description Needle
_exptl_crystal_F_000 376
_exptl_crystal_size_max 0.33
_exptl_crystal_size_mid 0.04
_exptl_crystal_size_min 0.04
_refine_diff_density_max 0.356
_refine_diff_density_min -0.222
_refine_diff_density_rms 0.058
_refine_ls_extinction_method none
_refine_ls_goodness_of_fit_ref 1.058
_refine_ls_hydrogen_treatment mixed
_refine_ls_matrix_type full
_refine_ls_number_parameters 147
_refine_ls_number_reflns 1630
_refine_ls_number_restraints 1
_refine_ls_restrained_S_all 1.06
_refine_ls_R_factor_all 0.0532
_refine_ls_R_factor_gt 0.0352
_refine_ls_shift/su_max 0
_refine_ls_shift/su_mean 0
_refine_ls_structure_factor_coef Fsqd
_refine_ls_weighting_details 'calc w=1/[\s^2^(Fo^2^)+(0.0402P)^2^+0.2502P] where P=(Fo^2^+2Fc^2^)/3'
_refine_ls_weighting_scheme calc
_refine_ls_wR_factor_gt 0.0763
_refine_ls_wR_factor_ref 0.0825
_reflns_number_gt 1282
_reflns_number_total 1630
_reflns_threshold_expression >2sigma(I)
_cod_data_source_file jo702731b-File007.cif
_cod_data_source_block ra02pt1n
_cod_original_sg_symbol_Hall -P2ybc
_cod_original_sg_symbol_H-M 'P 21/c'
_cod_database_code 4023405

loop_
_symmetry_equiv_pos_as_xyz
'x, y, z'
'-x, y+1/2, -z+1/2'
'-x, -y, -z'
'x, -y-1/2, z-1/2'

loop_
_atom_site_label
_atom_site_type_symbol
_atom_site_fract_x
_atom_site_fract_y
_atom_site_fract_z
_atom_site_U_iso_or_equiv
_atom_site_adp_type
_atom_site_occupancy
_atom_site_symmetry_multiplicity
_atom_site_calc_flag
_atom_site_refinement_flags
_atom_site_disorder_assembly
_atom_site_disorder_group
S1 S 0.87475(6) 0.28285(8) 0.02401(3) 0.01865(15) Uani 1 1 d . . .
C2 C 0.9071(3) 0.3490(4) 0.12630(13) 0.0223(4) Uani 1 1 d . . .
C3 C 0.8341(3) 0.1849(4) 0.16830(13) 0.0221(4) Uani 1 1 d . . .
C4 C 0.7481(2) 0.0009(4) 0.11696(12) 0.0192(4) Uani 1 1 d . . .
C5 C 0.7573(2) 0.0263(3) 0.03467(11) 0.0154(4) Uani 1 1 d . . .
C6 C 0.6783(2) -0.1467(3) -0.02656(12) 0.0159(4) Uani 1 1 d . A .
C7 C 0.6723(2) -0.1792(3) -0.10770(12) 0.0175(4) Uani 1 1 d . . .
C8 C 0.7524(10) -0.0216(12) -0.1625(4) 0.0166(9) Uani 0.777(4) 1 d P A 1
H8 H 0.7473 -0.0717 -0.2178 0.02 Uiso 0.777(4) 1 calc PR A 1
O9 O 0.823(2) 0.1686(16) -0.1360(11) 0.0218(12) Uani 0.777(4) 1 d P A 1
N10 N 0.5832(7) -0.3859(9) -0.1504(3) 0.0165(8) Uani 0.777(4) 1 d P A 1
O11 O 0.4980(12) -0.520(3) -0.1109(9) 0.0255(12) Uani 0.777(4) 1 d P A 1
O12 O 0.5881(3) -0.4320(4) -0.22134(12) 0.0329(6) Uani 0.777(4) 1 d P A 1
C8B C 0.563(4) -0.423(5) -0.1405(18) 0.0165(8) Uani 0.223(4) 1 d PD A 2
H8B H 0.5365 -0.4471 -0.1986 0.02 Uiso 0.223(4) 1 calc PRD A 2
O9B O 0.523(5) -0.540(10) -0.111(4) 0.0255(12) Uani 0.223(4) 1 d P A 2
N10B N 0.741(3) -0.063(5) -0.1521(15) 0.0166(9) Uani 0.223(4) 1 d P A 2
O11B O 0.821(8) 0.130(7) -0.136(4) 0.0218(12) Uani 0.223(4) 1 d P A 2
O12B O 0.7673(8) -0.1628(11) -0.2220(4) 0.0252(19) Uani 0.223(4) 1 d P A 2
H6 H 0.617(2) -0.266(4) -0.0060(12) 0.020(6) Uiso 1 1 d . . .
H2 H 0.970(3) 0.480(4) 0.1457(13) 0.024(6) Uiso 1 1 d . . .
H3 H 0.841(3) 0.197(4) 0.2225(15) 0.032(6) Uiso 1 1 d . . .
H4 H 0.693(3) -0.121(4) 0.1335(13) 0.025(6) Uiso 1 1 d . . .

loop_
_atom_site_aniso_label
_atom_site_aniso_U_11
_atom_site_aniso_U_22
_atom_site_aniso_U_33
_atom_site_aniso_U_23
_atom_site_aniso_U_13
_atom_site_aniso_U_12
S1 0.0200(3) 0.0170(2) 0.0200(3) 0.00053(19) 0.00687(18) -0.0029(2)
C2 0.0224(11) 0.0191(10) 0.0242(11) -0.0031(8) 0.0031(8) -0.0003(8)
C3 0.0248(11) 0.0256(10) 0.0177(10) -0.0004(8) 0.0085(8) 0.0071(8)
C4 0.0196(10) 0.0167(9) 0.0240(10) 0.0024(8) 0.0105(8) 0.0020(8)
C5 0.0124(9) 0.0161(9) 0.0192(9) 0.0015(7) 0.0068(7) 0.0020(7)
C6 0.0115(9) 0.0165(9) 0.0220(10) 0.0037(7) 0.0084(7) 0.0015(7)
C7 0.0119(9) 0.0189(9) 0.0217(10) 0.0008(7) 0.0037(8) 0.0013(7)
C8 0.0167(16) 0.024(3) 0.012(2) 0.0064(15) 0.0090(13) -0.0045(18)
O9 0.0257(10) 0.019(3) 0.0223(7) 0.000(3) 0.0090(7) -0.004(3)
N10 0.015(2) 0.018(2) 0.0181(18) 0.0039(12) 0.0067(11) -0.0045(12)
O11 0.021(4) 0.029(3) 0.0302(8) -0.0032(15) 0.013(3) -0.007(2)
O12 0.0422(14) 0.0387(12) 0.0185(10) -0.0065(9) 0.0085(9) -0.0148(10)
C8B 0.015(2) 0.018(2) 0.0181(18) 0.0039(12) 0.0067(11) -0.0045(12)
O9B 0.021(4) 0.029(3) 0.0302(8) -0.0032(15) 0.013(3) -0.007(2)
N10B 0.0167(16) 0.024(3) 0.012(2) 0.0064(15) 0.0090(13) -0.0045(18)
O11B 0.0257(10) 0.019(3) 0.0223(7) 0.000(3) 0.0090(7) -0.004(3)
O12B 0.035(4) 0.023(4) 0.020(3) 0.000(3) 0.009(3) -0.004(3)

loop_
_atom_type_symbol
_atom_type_description
_atom_type_scat_dispersion_real
_atom_type_scat_dispersion_imag
_atom_type_scat_source
C C 0.0033 0.0016 'International Tables Vol C Tables 4.2.6.8 and 6.1.1.4'
H H 0 0 'International Tables Vol C Tables 4.2.6.8 and 6.1.1.4'
N N 0.0061 0.0033 'International Tables Vol C Tables 4.2.6.8 and 6.1.1.4'
O O 0.0106 0.006 'International Tables Vol C Tables 4.2.6.8 and 6.1.1.4'
S S 0.1246 0.1234 'International Tables Vol C Tables 4.2.6.8 and 6.1.1.4'

loop_
_geom_angle_atom_site_label_1
_geom_angle_atom_site_label_2
_geom_angle_atom_site_label_3
_geom_angle
_geom_angle_site_symmetry_1
_geom_angle_site_symmetry_3
_geom_angle_publ_flag
C2 S1 C5 91.49(10) . . ?
C3 C2 S1 113.16(16) . . ?
C3 C2 H2 128.8(14) . . ?
S1 C2 H2 118.0(14) . . ?
C2 C3 C4 112.30(19) . . ?
C2 C3 H3 122.9(15) . . ?
C4 C3 H3 124.8(15) . . ?
C3 C4 C5 113.00(18) . . ?
C3 C4 H4 124.9(14) . . ?
C5 C4 H4 122.1(14) . . ?
C4 C5 C6 120.87(17) . . ?
C4 C5 S1 110.05(14) . . ?
C6 C5 S1 129.08(15) . . ?
C7 C6 C5 134.53(18) . . ?
C7 C6 H6 112.4(12) . . ?
C5 C6 H6 113.0(12) . . ?
N10B C7 C6 129.0(13) . . ?
N10B C7 N10 111.5(13) . . ?
C6 C7 N10 119.3(2) . . ?
C6 C7 C8 127.7(3) . . ?
N10 C7 C8 113.0(4) . . ?
C6 C7 C8B 109.0(10) . . ?
C8 C7 C8B 123.3(10) . . ?
O9 C8 C7 120.2(9) . . ?
O9 C8 H8 119.9 . . ?
C7 C8 H8 119.9 . . ?
O12 N10 O11 121.8(8) . . ?
O12 N10 C7 120.5(2) . . ?
O11 N10 C7 117.8(7) . . ?
O9B C8B C7 129(4) . . ?
O9B C8B H8B 115.4 . . ?
C7 C8B H8B 115.4 . . ?
C7 N10B O11B 128(4) . . ?
C7 N10B O12B 121(2) . . ?
O11B N10B O12B 110(4) . . ?

loop_
_geom_bond_atom_site_label_1
_geom_bond_atom_site_label_2
_geom_bond_distance
_geom_bond_site_symmetry_2
_geom_bond_publ_flag
S1 C2 1.699(2) . ?
S1 C5 1.7343(19) . ?
C2 C3 1.361(3) . ?
C2 H2 0.90(2) . ?
C3 C4 1.397(3) . ?
C3 H3 0.89(2) . ?
C4 C5 1.398(3) . ?
C4 H4 0.89(2) . ?
C5 C6 1.426(3) . ?
C6 C7 1.352(3) . ?
C6 H6 0.94(2) . ?
C7 N10B 1.217(18) . ?
C7 N10 1.436(5) . ?
C7 C8 1.517(4) . ?
C7 C8B 1.63(3) . ?
C8 O9 1.217(14) . ?
C8 H8 0.95 . ?
N10 O12 1.217(6) . ?
N10 O11 1.300(15) . ?
C8B O9B 0.91(6) . ?
C8B H8B 0.95 . ?
N10B O11B 1.23(5) . ?
N10B O12B 1.35(3) . ?

loop_
_geom_torsion_atom_site_label_1
_geom_torsion_atom_site_label_2
_geom_torsion_atom_site_label_3
_geom_torsion_atom_site_label_4
_geom_torsion
_geom_torsion_site_symmetry_1
_geom_torsion_site_symmetry_2
_geom_torsion_site_symmetry_3
_geom_torsion_site_symmetry_4
_geom_torsion_publ_flag
C5 S1 C2 C3 0.45(17) . . . . ?
S1 C2 C3 C4 -0.5(2) . . . . ?
C2 C3 C4 C5 0.3(3) . . . . ?
C3 C4 C5 C6 179.31(17) . . . . ?
C3 C4 C5 S1 0.0(2) . . . . ?
C2 S1 C5 C4 -0.26(15) . . . . ?
C2 S1 C5 C6 -179.48(18) . . . . ?
C4 C5 C6 C7 -175.7(2) . . . . ?
S1 C5 C6 C7 3.4(3) . . . . ?
C5 C6 C7 N10B 2.0(17) . . . . ?
C5 C6 C7 N10 177.3(3) . . . . ?
C5 C6 C7 C8 -1.8(5) . . . . ?
C5 C6 C7 C8B 178.0(12) . . . . ?
C6 C7 C8 O9 -5.6(13) . . . . ?
N10 C7 C8 O9 175.3(11) . . . . ?
C8B C7 C8 O9 174.7(17) . . . . ?
N10B C7 N10 O12 2.8(15) . . . . ?
C6 C7 N10 O12 -173.3(4) . . . . ?
C8 C7 N10 O12 5.8(7) . . . . ?
C8B C7 N10 O12 -177(8) . . . . ?
N10B C7 N10 O11 -177.0(15) . . . . ?
C6 C7 N10 O11 6.9(7) . . . . ?
C8 C7 N10 O11 -174.0(7) . . . . ?
C8B C7 N10 O11 3(7) . . . . ?
N10B C7 C8B O9B 167(4) . . . . ?
C6 C7 C8B O9B -10(5) . . . . ?
N10 C7 C8B O9B 167(11) . . . . ?
C8 C7 C8B O9B 170(4) . . . . ?
C6 C7 N10B O11B -8(5) . . . . ?
N10 C7 N10B O11B 176(4) . . . . ?
C8B C7 N10B O11B 176(4) . . . . ?
C6 C7 N10B O12B 157.6(13) . . . . ?
N10 C7 N10B O12B -18(3) . . . . ?
C8B C7 N10B O12B -18(3) . . . . ?
